data_2203389
loop_
_publ_author_name
'Lihua Liu'
'Qian-Feng Zhang'
'Wa-Hung Leung'

_publ_section_title
;
 Tri-\m-chloro-bis[(\h^5^-pentamethylcyclopentadienyl)rhodium(III)]
 tetrafluoroborate
;
_journal_issue 4
_journal_name_full 'Acta Crystallographica Section E'
_journal_page_first m509
_journal_page_last m510
_journal_paper_doi 10.1107/S1600536804007226
_journal_volume 60
_journal_year 2004
_chemical_formula_iupac '[Rh2 Cl3 (C10 H15)2] B F4'
_chemical_formula_moiety 'C20 H30 Cl3 Rh2 +, B F4 -'
_chemical_formula_sum 'C20 H30 B Cl3 F4 Rh2'
_chemical_formula_weight 669.42
_chemical_name_systematic ?
_space_group_IT_number 2
_symmetry_cell_setting triclinic
_symmetry_space_group_name_Hall '-P 1'
_symmetry_space_group_name_H-M 'P -1'
_atom_sites_solution_hydrogens geom
_atom_sites_solution_primary direct
_atom_sites_solution_secondary difmap
_audit_creation_method SHELXL-97
_cell_angle_alpha 67.534(3)
_cell_angle_beta 82.032(3)
_cell_angle_gamma 89.421(4)
_cell_formula_units_Z 2
_cell_length_a 8.1768(16)
_cell_length_b 11.858(2)
_cell_length_c 14.007(3)
_cell_measurement_reflns_used 1788
_cell_measurement_temperature 296(2)
_cell_measurement_theta_max 27.87
_cell_measurement_theta_min 2.52
_cell_volume 1241.6(4)
_computing_cell_refinement SMART
_computing_data_collection 'SMART (Bruker, 1998)'
_computing_data_reduction 'SAINT (Bruker, 1998)'
_computing_molecular_graphics SHELXTL
_computing_publication_material SHELXTL
_computing_structure_refinement SHELXTL
_computing_structure_solution 'SHELXTL (Sheldrick, 1997b)'
_diffrn_ambient_temperature 296(2)
_diffrn_measured_fraction_theta_full 0.894
_diffrn_measured_fraction_theta_max 0.894
_diffrn_measurement_device_type 'Bruker SMART CCD area-detector'
_diffrn_measurement_method '\f and \w'
_diffrn_radiation_monochromator graphite
_diffrn_radiation_source 'fine-focus sealed tube'
_diffrn_radiation_type MoK\a
_diffrn_radiation_wavelength 0.71073
_diffrn_reflns_av_R_equivalents 0.0379
_diffrn_reflns_av_sigmaI/netI 0.1075
_diffrn_reflns_limit_h_max 10
_diffrn_reflns_limit_h_min -10
_diffrn_reflns_limit_k_max 15
_diffrn_reflns_limit_k_min -10
_diffrn_reflns_limit_l_max 17
_diffrn_reflns_limit_l_min -18
_diffrn_reflns_number 7407
_diffrn_reflns_theta_full 28.33
_diffrn_reflns_theta_max 28.33
_diffrn_reflns_theta_min 1.59
_diffrn_standards_number 0
_exptl_absorpt_coefficient_mu 1.687
_exptl_absorpt_correction_T_max 0.629
_exptl_absorpt_correction_T_min 0.542
_exptl_absorpt_correction_type multi-scan
_exptl_absorpt_process_details '(SADABS; Sheldrick, 1997a)'
_exptl_crystal_colour Orange
_exptl_crystal_density_diffrn 1.791
_exptl_crystal_density_method 'not measured'
_exptl_crystal_description Block
_exptl_crystal_F_000 664
_exptl_crystal_size_max 0.35
_exptl_crystal_size_mid 0.30
_exptl_crystal_size_min 0.28
_refine_diff_density_max 0.919
_refine_diff_density_min -0.973
_refine_ls_extinction_method none
_refine_ls_goodness_of_fit_ref 0.961
_refine_ls_hydrogen_treatment constr
_refine_ls_matrix_type full
_refine_ls_number_parameters 271
_refine_ls_number_reflns 5533
_refine_ls_number_restraints 0
_refine_ls_restrained_S_all 0.961
_refine_ls_R_factor_all 0.0732
_refine_ls_R_factor_gt 0.0422
_refine_ls_shift/su_max 0.000
_refine_ls_shift/su_mean 0.000
_refine_ls_structure_factor_coef Fsqd
_refine_ls_weighting_details 'w = 1/[\s^2^(Fo^2^)]'
_refine_ls_weighting_scheme calc
_refine_ls_wR_factor_gt 0.0752
_refine_ls_wR_factor_ref 0.0840
_reflns_number_gt 3807
_reflns_number_total 5533
_reflns_threshold_expression I>2\s(I)
_cod_data_source_file cf6332.cif
_cod_data_source_block I
_cod_depositor_comments
;
The following automatic conversions were performed:
'_symmetry_cell_setting' value 'Triclinic' changed to 'triclinic'
according to '/home/saulius/struct/CIF-dictionaries/cif_core.dic'
dictionary named 'cif_core.dic' version 2.4.1 from 2010-06-29.

Automatic conversion script
Id: cif_fix_enum 1527 2010-12-29 10:47:43Z saulius 

The following automatic conversions were performed:

'_symmetry_cell_setting' value 'Triclinic' changed to 'triclinic'
according to /home/saulius/struct/CIF-dictionaries/cif_core.dic
dictionary named 'cif_core.dic' version 2.4.1 from 2010-06-29.

Automatic conversion script
Id: cif_fix_values 1715 2011-07-08 13:25:40Z adriana 
;
_cod_database_code 2203389
_cod_database_fobs_code 2203389

loop_
_symmetry_equiv_pos_as_xyz
'x, y, z'
'-x, -y, -z'

loop_
_atom_site_label
_atom_site_fract_x
_atom_site_fract_y
_atom_site_fract_z
_atom_site_U_iso_or_equiv
_atom_site_adp_type
_atom_site_calc_flag
_atom_site_refinement_flags
_atom_site_occupancy
_atom_site_type_symbol
Rh1 0.20814(5) 0.14363(4) 0.23180(3) 0.01512(11) Uani d . 1 Rh
Rh2 0.37519(5) -0.10983(4) 0.25781(3) 0.01539(11) Uani d . 1 Rh
Cl1 0.13945(15) -0.01536(12) 0.17194(10) 0.0209(3) Uani d . 1 Cl
Cl2 0.25000(18) -0.03223(13) 0.38781(10) 0.0297(3) Uani d . 1 Cl
Cl3 0.49262(14) 0.10214(12) 0.17235(10) 0.0194(3) Uani d . 1 Cl
C1 0.1998(6) 0.3305(4) 0.1333(4) 0.0160(11) Uani d . 1 C
C2 0.2495(6) 0.3193(5) 0.2321(4) 0.0196(12) Uani d . 1 C
C3 0.1159(6) 0.2562(5) 0.3130(4) 0.0166(11) Uani d . 1 C
C4 -0.0118(6) 0.2260(5) 0.2654(4) 0.0175(11) Uani d . 1 C
C5 0.0391(6) 0.2752(4) 0.1542(4) 0.0170(11) Uani d . 1 C
C6 0.3012(7) 0.3934(5) 0.0296(4) 0.0264(13) Uani d . 1 C
H6A 0.2735 0.4775 0.0011 0.040 Uiso calc R 1 H
H6B 0.2796 0.3545 -0.0165 0.040 Uiso calc R 1 H
H6C 0.4163 0.3888 0.0373 0.040 Uiso calc R 1 H
C7 0.4081(6) 0.3690(5) 0.2454(4) 0.0279(14) Uani d . 1 C
H7A 0.3942 0.4505 0.2428 0.042 Uiso calc R 1 H
H7B 0.4931 0.3702 0.1903 0.042 Uiso calc R 1 H
H7C 0.4391 0.3181 0.3116 0.042 Uiso calc R 1 H
C8 0.1134(7) 0.2275(5) 0.4263(4) 0.0247(13) Uani d . 1 C
H8A 0.0656 0.2929 0.4433 0.037 Uiso calc R 1 H
H8B 0.2244 0.2179 0.4424 0.037 Uiso calc R 1 H
H8C 0.0488 0.1531 0.4663 0.037 Uiso calc R 1 H
C9 -0.1764(6) 0.1630(5) 0.3220(4) 0.0234(13) Uani d . 1 C
H9A -0.2541 0.2229 0.3258 0.035 Uiso calc R 1 H
H9B -0.1638 0.1079 0.3913 0.035 Uiso calc R 1 H
H9C -0.2161 0.1180 0.2849 0.035 Uiso calc R 1 H
C10 -0.0619(7) 0.2672(5) 0.0766(4) 0.0255(13) Uani d . 1 C
H10A -0.1277 0.3376 0.0546 0.038 Uiso calc R 1 H
H10B -0.1329 0.1946 0.1077 0.038 Uiso calc R 1 H
H10C 0.0097 0.2643 0.0172 0.038 Uiso calc R 1 H
C11 0.5553(6) -0.1943(5) 0.1860(4) 0.0184(12) Uani d . 1 C
C12 0.3981(6) -0.2535(5) 0.2023(4) 0.0183(11) Uani d . 1 C
C13 0.3376(6) -0.3009(5) 0.3128(4) 0.0175(11) Uani d . 1 C
C14 0.4601(6) -0.2734(5) 0.3638(4) 0.0177(11) Uani d . 1 C
C15 0.5947(6) -0.2056(5) 0.2866(4) 0.0182(11) Uani d . 1 C
C16 0.6654(6) -0.1312(5) 0.0846(4) 0.0258(13) Uani d . 1 C
H16A 0.7364 -0.1891 0.0696 0.039 Uiso calc R 1 H
H16B 0.7312 -0.0675 0.0894 0.039 Uiso calc R 1 H
H16C 0.5991 -0.0965 0.0298 0.039 Uiso calc R 1 H
C17 0.3105(7) -0.2662(5) 0.1207(4) 0.0278(14) Uani d . 1 C
H17A 0.3433 -0.3388 0.1098 0.042 Uiso calc R 1 H
H17B 0.3382 -0.1963 0.0566 0.042 Uiso calc R 1 H
H17C 0.1933 -0.2715 0.1428 0.042 Uiso calc R 1 H
C18 0.1801(6) -0.3748(5) 0.3651(4) 0.0276(14) Uani d . 1 C
H18A 0.1995 -0.4599 0.3823 0.041 Uiso calc R 1 H
H18B 0.0984 -0.3503 0.3189 0.041 Uiso calc R 1 H
H18C 0.1413 -0.3618 0.4279 0.041 Uiso calc R 1 H
C19 0.4529(7) -0.3085(5) 0.4784(4) 0.0278(13) Uani d . 1 C
H19A 0.4990 -0.3869 0.5082 0.042 Uiso calc R 1 H
H19B 0.3399 -0.3124 0.5098 0.042 Uiso calc R 1 H
H19C 0.5151 -0.2487 0.4911 0.042 Uiso calc R 1 H
C20 0.7495(6) -0.1606(5) 0.3069(4) 0.0275(13) Uani d . 1 C
H20A 0.8295 -0.2224 0.3173 0.041 Uiso calc R 1 H
H20B 0.7271 -0.1421 0.3683 0.041 Uiso calc R 1 H
H20C 0.7921 -0.0882 0.2482 0.041 Uiso calc R 1 H
B1 0.8133(8) 0.5211(7) 0.2550(5) 0.0297(16) Uani d . 1 B
F1 0.6539(4) 0.5380(3) 0.2912(3) 0.0448(10) Uani d . 1 F
F2 0.8939(4) 0.4538(3) 0.3385(2) 0.0331(8) Uani d . 1 F
F3 0.8075(5) 0.4559(3) 0.1913(3) 0.0444(10) Uani d . 1 F
F4 0.8956(4) 0.6331(3) 0.1992(3) 0.0426(9) Uani d . 1 F

loop_
_atom_site_aniso_label
_atom_site_aniso_U_11
_atom_site_aniso_U_22
_atom_site_aniso_U_33
_atom_site_aniso_U_12
_atom_site_aniso_U_13
_atom_site_aniso_U_23
Rh1 0.0131(2) 0.0157(2) 0.0140(2) -0.00076(16) 0.00170(16) -0.00412(17)
Rh2 0.0137(2) 0.0158(2) 0.0137(2) -0.00077(16) 0.00272(16) -0.00392(17)
Cl1 0.0131(6) 0.0201(7) 0.0307(8) -0.0018(5) -0.0029(5) -0.0111(6)
Cl2 0.0423(9) 0.0267(8) 0.0131(7) 0.0107(6) 0.0039(6) -0.0030(6)
Cl3 0.0115(6) 0.0193(7) 0.0253(7) -0.0024(5) 0.0012(5) -0.0075(6)
C1 0.019(3) 0.009(3) 0.013(3) 0.004(2) 0.003(2) 0.002(2)
C2 0.017(3) 0.019(3) 0.023(3) 0.002(2) 0.001(2) -0.010(2)
C3 0.020(3) 0.015(3) 0.013(3) 0.002(2) 0.001(2) -0.003(2)
C4 0.019(3) 0.016(3) 0.019(3) 0.005(2) -0.005(2) -0.008(2)
C5 0.018(3) 0.011(3) 0.017(3) 0.004(2) -0.002(2) -0.001(2)
C6 0.030(3) 0.018(3) 0.021(3) -0.003(2) 0.006(2) 0.001(2)
C7 0.021(3) 0.022(3) 0.039(4) -0.004(2) -0.003(3) -0.011(3)
C8 0.025(3) 0.029(3) 0.018(3) 0.004(2) -0.003(2) -0.007(3)
C9 0.015(3) 0.032(4) 0.021(3) -0.006(2) 0.003(2) -0.010(3)
C10 0.029(3) 0.025(3) 0.019(3) 0.003(2) -0.004(2) -0.005(3)
C11 0.021(3) 0.015(3) 0.018(3) 0.005(2) 0.000(2) -0.005(2)
C12 0.020(3) 0.013(3) 0.021(3) 0.003(2) -0.001(2) -0.007(2)
C13 0.016(3) 0.014(3) 0.019(3) 0.004(2) 0.001(2) -0.003(2)
C14 0.017(3) 0.014(3) 0.015(3) 0.004(2) -0.002(2) 0.000(2)
C15 0.017(3) 0.013(3) 0.022(3) 0.003(2) -0.001(2) -0.005(2)
C16 0.018(3) 0.036(4) 0.021(3) -0.001(2) 0.008(2) -0.012(3)
C17 0.029(3) 0.030(4) 0.031(3) -0.001(3) -0.006(3) -0.018(3)
C18 0.023(3) 0.026(3) 0.030(3) -0.012(2) 0.004(2) -0.009(3)
C19 0.027(3) 0.027(3) 0.020(3) 0.000(3) -0.003(2) 0.000(3)
C20 0.019(3) 0.027(3) 0.031(3) 0.001(2) 0.000(2) -0.007(3)
B1 0.030(4) 0.026(4) 0.028(4) -0.007(3) -0.002(3) -0.006(3)
F1 0.025(2) 0.035(2) 0.068(3) 0.0050(16) 0.0039(18) -0.016(2)
F2 0.035(2) 0.031(2) 0.0274(19) -0.0001(15) -0.0075(15) -0.0035(16)
F3 0.059(3) 0.045(3) 0.038(2) 0.0163(19) -0.0164(18) -0.0233(19)
F4 0.036(2) 0.035(2) 0.040(2) -0.0121(17) -0.0032(17) 0.0030(17)

loop_
_atom_type_symbol
_atom_type_description
_atom_type_scat_dispersion_real
_atom_type_scat_dispersion_imag
_atom_type_scat_source
C C 0.0033 0.0016 'International Tables Vol C Tables 4.2.6.8 and 6.1.1.4'
H H 0.0000 0.0000 'International Tables Vol C Tables 4.2.6.8 and 6.1.1.4'
B B 0.0013 0.0007 'International Tables Vol C Tables 4.2.6.8 and 6.1.1.4'
F F 0.0171 0.0103 'International Tables Vol C Tables 4.2.6.8 and 6.1.1.4'
Cl Cl 0.1484 0.1585 'International Tables Vol C Tables 4.2.6.8 and 6.1.1.4'
Rh Rh -1.1178 0.9187 'International Tables Vol C Tables 4.2.6.8 and 6.1.1.4'

loop_
_geom_angle_atom_site_label_1
_geom_angle_atom_site_label_2
_geom_angle_atom_site_label_3
_geom_angle
_geom_angle_publ_flag
C2 Rh1 C4 66.43(19) ?
C2 Rh1 C1 40.14(18) ?
C4 Rh1 C1 66.14(19) ?
C2 Rh1 C3 39.51(17) ?
C4 Rh1 C3 39.31(18) ?
C1 Rh1 C3 66.37(18) ?
C2 Rh1 C5 66.08(19) ?
C4 Rh1 C5 39.44(17) ?
C1 Rh1 C5 38.75(17) ?
C3 Rh1 C5 65.77(19) ?
C2 Rh1 Cl1 160.24(15) ?
C4 Rh1 Cl1 108.98(14) ?
C1 Rh1 Cl1 120.10(14) ?
C3 Rh1 Cl1 145.65(14) ?
C5 Rh1 Cl1 97.79(14) ?
C2 Rh1 Cl2 117.46(15) ?
C4 Rh1 Cl2 108.77(14) ?
C1 Rh1 Cl2 157.60(14) ?
C3 Rh1 Cl2 95.53(14) ?
C5 Rh1 Cl2 146.59(13) ?
Cl1 Rh1 Cl2 82.30(5) yes
C2 Rh1 Cl3 99.87(14) ?
C4 Rh1 Cl3 165.35(14) ?
C1 Rh1 Cl3 100.22(13) ?
C3 Rh1 Cl3 131.77(14) ?
C5 Rh1 Cl3 131.58(13) ?
Cl1 Rh1 Cl3 82.07(4) yes
Cl2 Rh1 Cl3 81.70(5) yes
C13 Rh2 C15 66.41(19) ?
C13 Rh2 C12 39.93(17) ?
C15 Rh2 C12 66.19(19) ?
C13 Rh2 C14 39.11(18) ?
C15 Rh2 C14 39.49(18) ?
C12 Rh2 C14 66.0(2) ?
C13 Rh2 C11 66.44(19) ?
C15 Rh2 C11 39.85(18) ?
C12 Rh2 C11 39.00(17) ?
C14 Rh2 C11 66.21(19) ?
C13 Rh2 Cl2 110.98(13) ?
C15 Rh2 Cl2 117.32(14) ?
C12 Rh2 Cl2 149.36(14) ?
C14 Rh2 Cl2 96.96(14) ?
C11 Rh2 Cl2 157.02(15) ?
C13 Rh2 Cl1 108.26(14) ?
C15 Rh2 Cl1 160.62(14) ?
C12 Rh2 Cl1 97.43(15) ?
C14 Rh2 Cl1 144.66(14) ?
C11 Rh2 Cl1 120.80(15) ?
Cl2 Rh2 Cl1 82.06(5) yes
C13 Rh2 Cl3 164.42(13) ?
C15 Rh2 Cl3 100.08(14) ?
C12 Rh2 Cl3 128.76(14) ?
C14 Rh2 Cl3 133.22(14) ?
C11 Rh2 Cl3 98.31(14) ?
Cl2 Rh2 Cl3 81.67(5) yes
Cl1 Rh2 Cl3 81.83(4) yes
Rh1 Cl1 Rh2 81.94(4) yes
Rh1 Cl2 Rh2 82.00(4) yes
Rh1 Cl3 Rh2 80.79(4) yes
C5 C1 C2 108.1(4) ?
C5 C1 C6 127.3(5) ?
C2 C1 C6 124.5(5) ?
C5 C1 Rh1 71.5(3) ?
C2 C1 Rh1 69.7(3) ?
C6 C1 Rh1 126.0(4) ?
C3 C2 C1 107.3(4) ?
C3 C2 C7 126.8(5) ?
C1 C2 C7 125.8(4) ?
C3 C2 Rh1 70.8(3) ?
C1 C2 Rh1 70.2(3) ?
C7 C2 Rh1 125.9(4) ?
C4 C3 C2 108.1(4) ?
C4 C3 C8 126.6(4) ?
C2 C3 C8 125.3(5) ?
C4 C3 Rh1 69.9(3) ?
C2 C3 Rh1 69.6(3) ?
C8 C3 Rh1 125.9(4) ?
C3 C4 C5 108.1(4) ?
C3 C4 C9 125.5(4) ?
C5 C4 C9 126.3(4) ?
C3 C4 Rh1 70.8(3) ?
C5 C4 Rh1 71.3(3) ?
C9 C4 Rh1 127.4(4) ?
C1 C5 C4 108.3(4) ?
C1 C5 C10 126.9(4) ?
C4 C5 C10 124.8(4) ?
C1 C5 Rh1 69.7(3) ?
C4 C5 Rh1 69.3(3) ?
C10 C5 Rh1 126.3(4) ?
C1 C6 H6A 109.5 ?
C1 C6 H6B 109.5 ?
H6A C6 H6B 109.5 ?
C1 C6 H6C 109.5 ?
H6A C6 H6C 109.5 ?
H6B C6 H6C 109.5 ?
C2 C7 H7A 109.5 ?
C2 C7 H7B 109.5 ?
H7A C7 H7B 109.5 ?
C2 C7 H7C 109.5 ?
H7A C7 H7C 109.5 ?
H7B C7 H7C 109.5 ?
C3 C8 H8A 109.5 ?
C3 C8 H8B 109.5 ?
H8A C8 H8B 109.5 ?
C3 C8 H8C 109.5 ?
H8A C8 H8C 109.5 ?
H8B C8 H8C 109.5 ?
C4 C9 H9A 109.5 ?
C4 C9 H9B 109.5 ?
H9A C9 H9B 109.5 ?
C4 C9 H9C 109.5 ?
H9A C9 H9C 109.5 ?
H9B C9 H9C 109.5 ?
C5 C10 H10A 109.5 ?
C5 C10 H10B 109.5 ?
H10A C10 H10B 109.5 ?
C5 C10 H10C 109.5 ?
H10A C10 H10C 109.5 ?
H10B C10 H10C 109.5 ?
C12 C11 C15 107.9(4) ?
C12 C11 C16 127.6(5) ?
C15 C11 C16 124.4(5) ?
C12 C11 Rh2 70.4(3) ?
C15 C11 Rh2 69.8(3) ?
C16 C11 Rh2 125.5(4) ?
C11 C12 C13 108.2(4) ?
C11 C12 C17 126.3(4) ?
C13 C12 C17 125.5(5) ?
C11 C12 Rh2 70.6(3) ?
C13 C12 Rh2 69.4(3) ?
C17 C12 Rh2 126.2(4) ?
C14 C13 C12 107.9(4) ?
C14 C13 C18 125.8(5) ?
C12 C13 C18 126.2(5) ?
C14 C13 Rh2 71.1(3) ?
C12 C13 Rh2 70.7(3) ?
C18 C13 Rh2 127.5(4) ?
C13 C14 C15 108.6(4) ?
C13 C14 C19 126.5(4) ?
C15 C14 C19 124.9(5) ?
C13 C14 Rh2 69.8(3) ?
C15 C14 Rh2 70.0(3) ?
C19 C14 Rh2 126.1(4) ?
C14 C15 C11 107.4(4) ?
C14 C15 C20 126.1(5) ?
C11 C15 C20 126.4(5) ?
C14 C15 Rh2 70.5(3) ?
C11 C15 Rh2 70.3(3) ?
C20 C15 Rh2 126.7(4) ?
C11 C16 H16A 109.5 ?
C11 C16 H16B 109.5 ?
H16A C16 H16B 109.5 ?
C11 C16 H16C 109.5 ?
H16A C16 H16C 109.5 ?
H16B C16 H16C 109.5 ?
C12 C17 H17A 109.5 ?
C12 C17 H17B 109.5 ?
H17A C17 H17B 109.5 ?
C12 C17 H17C 109.5 ?
H17A C17 H17C 109.5 ?
H17B C17 H17C 109.5 ?
C13 C18 H18A 109.5 ?
C13 C18 H18B 109.5 ?
H18A C18 H18B 109.5 ?
C13 C18 H18C 109.5 ?
H18A C18 H18C 109.5 ?
H18B C18 H18C 109.5 ?
C14 C19 H19A 109.5 ?
C14 C19 H19B 109.5 ?
H19A C19 H19B 109.5 ?
C14 C19 H19C 109.5 ?
H19A C19 H19C 109.5 ?
H19B C19 H19C 109.5 ?
C15 C20 H20A 109.5 ?
C15 C20 H20B 109.5 ?
H20A C20 H20B 109.5 ?
C15 C20 H20C 109.5 ?
H20A C20 H20C 109.5 ?
H20B C20 H20C 109.5 ?
F1 B1 F4 109.7(6) ?
F1 B1 F2 109.7(5) ?
F4 B1 F2 110.1(5) ?
F1 B1 F3 108.2(5) ?
F4 B1 F3 110.3(5) ?
F2 B1 F3 108.9(6) ?

loop_
_geom_bond_atom_site_label_1
_geom_bond_atom_site_label_2
_geom_bond_distance
_geom_bond_publ_flag
Rh1 C2 2.116(5) yes
Rh1 C4 2.119(5) yes
Rh1 C1 2.123(5) yes
Rh1 C3 2.132(5) yes
Rh1 C5 2.146(5) yes
Rh1 Cl1 2.4358(13) yes
Rh1 Cl2 2.4396(15) yes
Rh1 Cl3 2.4697(13) yes
Rh2 C13 2.106(5) yes
Rh2 C15 2.117(5) yes
Rh2 C12 2.123(5) yes
Rh2 C14 2.123(5) yes
Rh2 C11 2.125(5) yes
Rh2 Cl2 2.4403(13) yes
Rh2 Cl1 2.4468(14) yes
Rh2 Cl3 2.4705(13) yes
C1 C5 1.416(6) ?
C1 C2 1.454(7) ?
C1 C6 1.484(6) ?
C2 C3 1.436(6) ?
C2 C7 1.493(6) ?
C3 C4 1.430(7) ?
C3 C8 1.488(6) ?
C4 C5 1.439(6) ?
C4 C9 1.506(6) ?
C5 C10 1.484(7) ?
C6 H6A 0.960 ?
C6 H6B 0.960 ?
C6 H6C 0.960 ?
C7 H7A 0.960 ?
C7 H7B 0.960 ?
C7 H7C 0.960 ?
C8 H8A 0.960 ?
C8 H8B 0.960 ?
C8 H8C 0.960 ?
C9 H9A 0.960 ?
C9 H9B 0.960 ?
C9 H9C 0.960 ?
C10 H10A 0.960 ?
C10 H10B 0.960 ?
C10 H10C 0.960 ?
C11 C12 1.418(6) ?
C11 C15 1.446(7) ?
C11 C16 1.494(6) ?
C12 C13 1.444(6) ?
C12 C17 1.484(7) ?
C13 C14 1.416(7) ?
C13 C18 1.495(6) ?
C14 C15 1.432(6) ?
C14 C19 1.488(6) ?
C15 C20 1.482(6) ?
C16 H16A 0.960 ?
C16 H16B 0.960 ?
C16 H16C 0.960 ?
C17 H17A 0.960 ?
C17 H17B 0.960 ?
C17 H17C 0.960 ?
C18 H18A 0.960 ?
C18 H18B 0.960 ?
C18 H18C 0.960 ?
C19 H19A 0.960 ?
C19 H19B 0.960 ?
C19 H19C 0.960 ?
C20 H20A 0.960 ?
C20 H20B 0.960 ?
C20 H20C 0.960 ?
B1 F1 1.373(7) ?
B1 F4 1.381(7) ?
B1 F2 1.389(8) ?
B1 F3 1.392(7) ?
